data_7049928
loop_
_publ_author_name
'Zhang, Congcong'
'Wang, Yongsong'
'Hou, Guohua'
'Ding, Wanjian'
'Zi, Guofu'
'Walter, Marc D.'

_publ_section_title
;
 Experimental and computational studies on a three-membered diphosphido
 thorium metallaheterocycle
 [\h<sup>5</sup>-1,3-(Me<sub>3</sub>C)<sub>2</sub>C<sub>5</sub>H<sub>3</sub>]<sub>2</sub>Th[\h<sup>2</sup>-P<sub>2</sub>(2,4,6-<sup>i</sup>Pr<sub>3</sub>C<sub>6</sub>H<sub>2</sub>)<sub>2</sub>].
;
_journal_issue 20
_journal_name_full 'Dalton transactions (Cambridge, England : 2003)'
_journal_page_first 6921
_journal_page_last 6930
_journal_paper_doi 10.1039/c9dt01160a
_journal_volume 48
_journal_year 2019
_chemical_formula_moiety 'C63 H98 N2 P2 Th'
_chemical_formula_sum 'C63 H98 N2 P2 Th'
_chemical_formula_weight 1177.41
_space_group_crystal_system monoclinic
_space_group_IT_number 14
_space_group_name_Hall '-P 2ybc'
_space_group_name_H-M_alt 'P 1 21/c 1'
_symmetry_space_group_name_Hall '-P 2ybc'
_symmetry_space_group_name_H-M 'P 1 21/c 1'
_atom_sites_solution_hydrogens geom
_audit_creation_date 2018-11-06
_audit_creation_method
;
Olex2 1.2
(compiled 2018.05.29 svn.r3508 for OlexSys, GUI svn.r5506)
;
_audit_update_record
;
2019-02-25 deposited with the CCDC.    2019-04-16 downloaded from the CCDC.
;
_cell_angle_alpha 90
_cell_angle_beta 104.5600(10)
_cell_angle_gamma 90
_cell_formula_units_Z 4
_cell_length_a 12.52240(10)
_cell_length_b 24.7325(2)
_cell_length_c 20.3311(2)
_cell_measurement_reflns_used 13083
_cell_measurement_temperature 100.01(10)
_cell_measurement_theta_max 71.9540
_cell_measurement_theta_min 4.1510
_cell_volume 6094.53(10)
_computing_cell_refinement 'CrysAlisPro 1.171.39.46e (Rigaku OD, 2018)'
_computing_data_collection 'CrysAlisPro 1.171.39.46e (Rigaku OD, 2018)'
_computing_data_reduction 'CrysAlisPro 1.171.39.46e (Rigaku OD, 2018)'
_computing_molecular_graphics 'Olex2 (Dolomanov et al., 2009)'
_computing_publication_material 'Olex2 (Dolomanov et al., 2009)'
_computing_structure_refinement 'ShelXL (Sheldrick, 2015)'
_diffrn_ambient_environment N~2~
_diffrn_ambient_temperature 100.01(10)
_diffrn_detector 'CCD plate'
_diffrn_detector_area_resol_mean 5.3127
_diffrn_detector_type AtlasS2
_diffrn_measured_fraction_theta_full 0.999
_diffrn_measured_fraction_theta_max 0.975
_diffrn_measurement_details
;
List of Runs (angles in degrees, time in seconds):

  # Type    Start    End  Width  t~exp~   \w     \q     \k     \f   Frames
#--------------------------------------------------------------------------
  1  \w    -62.00  30.00   1.00    2.15    --  -41.49  37.00 150.00   92
  2  \w   -113.00 -18.00   1.00    2.15    --  -41.49 -37.00 -30.00   95
  3  \w    -27.00  -2.00   1.00    2.15    --  -41.49 125.00-150.00   25
  4  \w     37.00  75.00   1.00    2.15    --   41.49-125.00-180.00   38
  5  \w     76.00 103.00   1.00    3.00    --  104.69  61.00-180.00   27
  6  \w     84.00 176.00   1.00    3.00    --  104.69  45.00 120.00   92
  7  \w    100.00 132.00   1.00    3.00    --  104.69 125.00-180.00   32
  8  \w     30.00 134.00   1.00    3.00    --  104.69 -77.00  30.00  104
  9  \w     95.00 178.00   1.00    3.00    --  104.69 125.00  60.00   83
 10  \w     79.00 168.00   1.00    3.00    --  104.69  61.00 150.00   89
;
_diffrn_measurement_device 'four-circle diffractometer'
_diffrn_measurement_device_type 'SuperNova, Dual, Cu at home/near, AtlasS2'
_diffrn_measurement_method '\w scans'
_diffrn_orient_matrix_type 'CrysAlisPro convention (1999,Acta A55,543-557)'
_diffrn_orient_matrix_UB_11 -0.0036343000
_diffrn_orient_matrix_UB_12 -0.0034247000
_diffrn_orient_matrix_UB_13 0.0750623000
_diffrn_orient_matrix_UB_21 -0.0359001000
_diffrn_orient_matrix_UB_22 0.0596768000
_diffrn_orient_matrix_UB_23 -0.0021570000
_diffrn_orient_matrix_UB_31 -0.1218951000
_diffrn_orient_matrix_UB_32 -0.0174935000
_diffrn_orient_matrix_UB_33 -0.0221354000
_diffrn_radiation_monochromator mirror
_diffrn_radiation_probe x-ray
_diffrn_radiation_type CuK\a
_diffrn_radiation_wavelength 1.54184
_diffrn_reflns_av_R_equivalents 0.0317
_diffrn_reflns_av_unetI/netI 0.0418
_diffrn_reflns_Laue_measured_fraction_full 0.999
_diffrn_reflns_Laue_measured_fraction_max 0.975
_diffrn_reflns_limit_h_max 13
_diffrn_reflns_limit_h_min -15
_diffrn_reflns_limit_k_max 26
_diffrn_reflns_limit_k_min -29
_diffrn_reflns_limit_l_max 24
_diffrn_reflns_limit_l_min -17
_diffrn_reflns_number 24544
_diffrn_reflns_point_group_measured_fraction_full 0.999
_diffrn_reflns_point_group_measured_fraction_max 0.975
_diffrn_reflns_theta_full 67.684
_diffrn_reflns_theta_max 71.993
_diffrn_reflns_theta_min 4.062
_diffrn_source 'micro-focus sealed X-ray tube'
_diffrn_source_type 'SuperNova (Cu) X-ray Source'
_exptl_absorpt_coefficient_mu 8.653
_exptl_absorpt_correction_T_max 1.00000
_exptl_absorpt_correction_T_min 0.81294
_exptl_absorpt_correction_type multi-scan
_exptl_absorpt_process_details
;
CrysAlisPro 1.171.39.46e (Rigaku Oxford Diffraction, 2018)
Empirical absorption correction using spherical harmonics,
 implemented in SCALE3 ABSPACK scaling algorithm.
;
_exptl_crystal_colour orange
_exptl_crystal_colour_primary orange
_exptl_crystal_density_diffrn 1.283
_exptl_crystal_description prism
_exptl_crystal_F_000 2440
_exptl_crystal_size_max 0.2
_exptl_crystal_size_mid 0.1
_exptl_crystal_size_min 0.1
_refine_diff_density_max 1.088
_refine_diff_density_min -0.958
_refine_diff_density_rms 0.088
_refine_ls_extinction_method none
_refine_ls_goodness_of_fit_ref 1.018
_refine_ls_hydrogen_treatment constr
_refine_ls_matrix_type full
_refine_ls_number_parameters 639
_refine_ls_number_reflns 11679
_refine_ls_number_restraints 0
_refine_ls_restrained_S_all 1.018
_refine_ls_R_factor_all 0.0314
_refine_ls_R_factor_gt 0.0254
_refine_ls_shift/su_max 0.005
_refine_ls_shift/su_mean 0.000
_refine_ls_structure_factor_coef Fsqd
_refine_ls_weighting_details 'w=1/[\s^2^(Fo^2^)+(0.0235P)^2^] where P=(Fo^2^+2Fc^2^)/3'
_refine_ls_weighting_scheme calc
_refine_ls_wR_factor_gt 0.0555
_refine_ls_wR_factor_ref 0.0584
_reflns_Friedel_coverage 0.000
_reflns_number_gt 10289
_reflns_number_total 11679
_reflns_threshold_expression 'I > 2\s(I)'
_cod_data_source_file c9dt01160a2.cif
_cod_data_source_block compound5
_cod_depositor_comments 'Adding full bibliography for 7049925--7049929.cif.'
_cod_database_code 7049928
_shelx_shelxl_version_number 2014/7
_chemical_oxdiff_formula C1H1N1P1Th1
_shelx_space_group_comment
;
The symmetry employed for this shelxl refinement is uniquely defined
by the following loop, which should always be used as a source of
symmetry information in preference to the above space-group names.
They are only intended as comments.
;
_shelx_estimated_absorpt_t_max 0.478
_shelx_estimated_absorpt_t_min 0.276
_reflns_odcompleteness_completeness 99.87
_reflns_odcompleteness_iscentric 1
_reflns_odcompleteness_theta 66.97
_olex2_refinement_description
;
1. Fixed Uiso
 At 1.2 times of:
  All C(H) groups
 At 1.5 times of:
  All C(H,H,H) groups
2.a Ternary CH refined with riding coordinates:
 C33(H33), C36(H36), C39(H39), C48(H48), C51(H51), C54(H54)
2.b Aromatic/amide H refined with riding coordinates:
 C2(H2), C4(H4), C5(H5), C15(H15), C17(H17), C18(H18), C29(H29), C31(H31),
 C44(H44), C46(H46), C57(H57), C58(H58), C60(H60), C61(H61)
2.c Idealised Me refined as rotating group:
 C7(H7A,H7B,H7C), C8(H8A,H8B,H8C), C9(H9A,H9B,H9C), C11(H11A,H11B,H11C),
 C12(H12A,H12B,H12C), C13(H13A,H13B,H13C), C20(H20A,H20B,H20C), C21(H21A,H21B,
 H21C), C22(H22A,H22B,H22C), C24(H24A,H24B,H24C), C25(H25A,H25B,H25C), C26(H26A,
 H26B,H26C), C34(H34A,H34B,H34C), C35(H35A,H35B,H35C), C37(H37A,H37B,H37C),
 C38(H38A,H38B,H38C), C40(H40A,H40B,H40C), C41(H41A,H41B,H41C), C49(H49A,H49B,
 H49C), C50(H50A,H50B,H50C), C52(H52A,H52B,H52C), C53(H53A,H53B,H53C), C55(H55A,
 H55B,H55C), C56(H56A,H56B,H56C), C62(H62A,H62B,H62C), C63(H63A,H63B,H63C)
;
_olex2_submission_special_instructions 'No special instructions were received'
_oxdiff_exptl_absorpt_empirical_details
;
Empirical correction (ABSPACK) includes:
- Absorption correction using spherical harmonics
- Frame scaling
;
_oxdiff_exptl_absorpt_empirical_full_max 1.625
_oxdiff_exptl_absorpt_empirical_full_min 0.833

loop_
_space_group_symop_operation_xyz
'x, y, z'
'-x, y+1/2, -z+1/2'
'-x, -y, -z'
'x, -y-1/2, z-1/2'

loop_
_atom_site_label
_atom_site_type_symbol
_atom_site_fract_x
_atom_site_fract_y
_atom_site_fract_z
_atom_site_U_iso_or_equiv
_atom_site_adp_type
_atom_site_occupancy
_atom_site_site_symmetry_order
_atom_site_calc_flag
_atom_site_refinement_flags_posn
C1 C 0.9171(2) 0.59149(13) 0.72642(15) 0.0141(6) Uani 1 1 d .
C2 C 0.8766(2) 0.63455(13) 0.68073(15) 0.0139(6) Uani 1 1 d .
H2 H 0.8276 0.6305 0.6383 0.017 Uiso 1 1 calc R
C3 C 0.9212(2) 0.68443(13) 0.70908(14) 0.0140(6) Uani 1 1 d .
C4 C 0.9872(2) 0.67257(13) 0.77523(14) 0.0135(6) Uani 1 1 d .
H4 H 1.0256 0.6977 0.8064 0.016 Uiso 1 1 calc R
C5 C 0.9845(2) 0.61616(13) 0.78565(14) 0.0141(6) Uani 1 1 d .
H5 H 1.0210 0.5980 0.8250 0.017 Uiso 1 1 calc R
C6 C 0.9147(3) 0.53157(13) 0.70917(15) 0.0163(6) Uani 1 1 d .
C7 C 0.9142(3) 0.49628(13) 0.77071(16) 0.0187(7) Uani 1 1 d .
H7A H 0.9754 0.5060 0.8078 0.028 Uiso 1 1 calc GR
H7B H 0.9203 0.4590 0.7592 0.028 Uiso 1 1 calc GR
H7C H 0.8465 0.5018 0.7838 0.028 Uiso 1 1 calc GR
C8 C 1.0204(3) 0.51936(14) 0.68675(17) 0.0231(7) Uani 1 1 d .
H8A H 1.0206 0.5400 0.6468 0.035 Uiso 1 1 calc GR
H8B H 1.0231 0.4815 0.6769 0.035 Uiso 1 1 calc GR
H8C H 1.0835 0.5289 0.7226 0.035 Uiso 1 1 calc GR
C9 C 0.8153(3) 0.51712(13) 0.65059(16) 0.0197(7) Uani 1 1 d .
H9A H 0.7484 0.5262 0.6630 0.030 Uiso 1 1 calc GR
H9B H 0.8161 0.4791 0.6414 0.030 Uiso 1 1 calc GR
H9C H 0.8190 0.5371 0.6107 0.030 Uiso 1 1 calc GR
C10 C 0.9178(3) 0.73753(13) 0.67044(14) 0.0151(6) Uani 1 1 d .
C11 C 0.9640(3) 0.72618(14) 0.60799(16) 0.0218(7) Uani 1 1 d .
H11A H 1.0368 0.7112 0.6228 0.033 Uiso 1 1 calc GR
H11B H 0.9671 0.7593 0.5840 0.033 Uiso 1 1 calc GR
H11C H 0.9168 0.7010 0.5784 0.033 Uiso 1 1 calc GR
C12 C 0.8001(3) 0.75934(14) 0.64555(15) 0.0199(7) Uani 1 1 d .
H12A H 0.7545 0.7326 0.6178 0.030 Uiso 1 1 calc GR
H12B H 0.8009 0.7916 0.6193 0.030 Uiso 1 1 calc GR
H12C H 0.7713 0.7675 0.6839 0.030 Uiso 1 1 calc GR
C13 C 0.9898(3) 0.78083(14) 0.71423(16) 0.0233(7) Uani 1 1 d .
H13A H 0.9619 0.7884 0.7531 0.035 Uiso 1 1 calc GR
H13B H 0.9882 0.8132 0.6880 0.035 Uiso 1 1 calc GR
H13C H 1.0643 0.7680 0.7290 0.035 Uiso 1 1 calc GR
C14 C 0.8897(3) 0.61735(13) 0.93582(14) 0.0133(6) Uani 1 1 d .
C15 C 0.8223(3) 0.66242(12) 0.94171(14) 0.0136(6) Uani 1 1 d .
H15 H 0.8482 0.6961 0.9589 0.016 Uiso 1 1 calc R
C16 C 0.7092(2) 0.64808(13) 0.91728(14) 0.0132(6) Uani 1 1 d .
C17 C 0.7070(2) 0.59446(13) 0.89320(14) 0.0135(6) Uani 1 1 d .
H17 H 0.6440 0.5746 0.8737 0.016 Uiso 1 1 calc R
C18 C 0.8180(2) 0.57597(13) 0.90380(14) 0.0140(6) Uani 1 1 d .
H18 H 0.8394 0.5422 0.8916 0.017 Uiso 1 1 calc R
C19 C 1.0099(3) 0.61207(13) 0.97654(14) 0.0158(6) Uani 1 1 d .
C20 C 1.0653(3) 0.56020(14) 0.96008(16) 0.0211(7) Uani 1 1 d .
H20A H 1.0168 0.5300 0.9594 0.032 Uiso 1 1 calc GR
H20B H 1.1329 0.5544 0.9941 0.032 Uiso 1 1 calc GR
H20C H 1.0809 0.5638 0.9164 0.032 Uiso 1 1 calc GR
C21 C 1.0063(3) 0.60828(14) 1.05213(15) 0.0205(7) Uani 1 1 d .
H21A H 0.9722 0.6402 1.0644 0.031 Uiso 1 1 calc GR
H21B H 1.0801 0.6053 1.0803 0.031 Uiso 1 1 calc GR
H21C H 0.9645 0.5770 1.0584 0.031 Uiso 1 1 calc GR
C22 C 1.0804(3) 0.66105(14) 0.96814(17) 0.0231(7) Uani 1 1 d .
H22A H 1.0815 0.6645 0.9213 0.035 Uiso 1 1 calc GR
H22B H 1.1543 0.6561 0.9955 0.035 Uiso 1 1 calc GR
H22C H 1.0495 0.6932 0.9824 0.035 Uiso 1 1 calc GR
C23 C 0.6113(3) 0.67963(13) 0.92918(14) 0.0148(6) Uani 1 1 d .
C24 C 0.5694(3) 0.64940(16) 0.98363(18) 0.0315(9) Uani 1 1 d .
H24A H 0.5411 0.6147 0.9663 0.047 Uiso 1 1 calc GR
H24B H 0.5119 0.6700 0.9953 0.047 Uiso 1 1 calc GR
H24C H 0.6291 0.6445 1.0233 0.047 Uiso 1 1 calc GR
C25 C 0.6449(3) 0.73658(14) 0.95533(16) 0.0239(7) Uani 1 1 d .
H25A H 0.7030 0.7344 0.9963 0.036 Uiso 1 1 calc GR
H25B H 0.5825 0.7548 0.9646 0.036 Uiso 1 1 calc GR
H25C H 0.6703 0.7564 0.9216 0.036 Uiso 1 1 calc GR
C26 C 0.5168(3) 0.68353(15) 0.86508(16) 0.0229(7) Uani 1 1 d .
H26A H 0.5405 0.7039 0.8311 0.034 Uiso 1 1 calc GR
H26B H 0.4549 0.7012 0.8756 0.034 Uiso 1 1 calc GR
H26C H 0.4955 0.6479 0.8482 0.034 Uiso 1 1 calc GR
C27 C 0.4862(2) 0.56038(12) 0.75698(13) 0.0114(6) Uani 1 1 d .
C28 C 0.5134(2) 0.51033(12) 0.79222(14) 0.0124(6) Uani 1 1 d .
C29 C 0.4407(3) 0.48611(13) 0.82502(14) 0.0149(6) Uani 1 1 d .
H29 H 0.4605 0.4535 0.8476 0.018 Uiso 1 1 calc R
C30 C 0.3391(2) 0.50920(13) 0.82503(14) 0.0143(6) Uani 1 1 d .
C31 C 0.3114(2) 0.55673(13) 0.78869(14) 0.0148(6) Uani 1 1 d .
H31 H 0.2437 0.5725 0.7877 0.018 Uiso 1 1 calc R
C32 C 0.3797(2) 0.58218(12) 0.75345(14) 0.0135(6) Uani 1 1 d .
C33 C 0.6213(2) 0.48124(12) 0.79376(15) 0.0147(6) Uani 1 1 d .
H33 H 0.6750 0.5088 0.7889 0.018 Uiso 1 1 calc R
C34 C 0.6706(3) 0.45057(13) 0.85970(16) 0.0194(7) Uani 1 1 d .
H34A H 0.6736 0.4740 0.8978 0.029 Uiso 1 1 calc GR
H34B H 0.7438 0.4387 0.8601 0.029 Uiso 1 1 calc GR
H34C H 0.6254 0.4198 0.8626 0.029 Uiso 1 1 calc GR
C35 C 0.6051(3) 0.44326(14) 0.73218(16) 0.0224(7) Uani 1 1 d .
H35A H 0.5543 0.4151 0.7359 0.034 Uiso 1 1 calc GR
H35B H 0.6747 0.4276 0.7309 0.034 Uiso 1 1 calc GR
H35C H 0.5762 0.4634 0.6912 0.034 Uiso 1 1 calc GR
C36 C 0.2638(3) 0.48398(14) 0.86401(16) 0.0200(7) Uani 1 1 d .
H36 H 0.1958 0.5054 0.8546 0.024 Uiso 1 1 calc R
C37 C 0.3148(3) 0.48611(16) 0.94086(17) 0.0304(9) Uani 1 1 d .
H37A H 0.3829 0.4662 0.9516 0.046 Uiso 1 1 calc GR
H37B H 0.2647 0.4704 0.9642 0.046 Uiso 1 1 calc GR
H37C H 0.3289 0.5230 0.9549 0.046 Uiso 1 1 calc GR
C38 C 0.2318(3) 0.42578(15) 0.8412(2) 0.0295(8) Uani 1 1 d .
H38A H 0.1952 0.4255 0.7937 0.044 Uiso 1 1 calc GR
H38B H 0.1832 0.4116 0.8667 0.044 Uiso 1 1 calc GR
H38C H 0.2971 0.4039 0.8491 0.044 Uiso 1 1 calc GR
C39 C 0.3357(3) 0.63134(13) 0.71010(15) 0.0153(6) Uani 1 1 d .
H39 H 0.3981 0.6557 0.7118 0.018 Uiso 1 1 calc R
C40 C 0.2481(3) 0.66307(14) 0.73450(18) 0.0240(7) Uani 1 1 d .
H40A H 0.1816 0.6421 0.7268 0.036 Uiso 1 1 calc GR
H40B H 0.2332 0.6965 0.7099 0.036 Uiso 1 1 calc GR
H40C H 0.2744 0.6705 0.7822 0.036 Uiso 1 1 calc GR
C41 C 0.2902(3) 0.61393(15) 0.63575(16) 0.0233(7) Uani 1 1 d .
H41A H 0.3459 0.5942 0.6209 0.035 Uiso 1 1 calc GR
H41B H 0.2698 0.6454 0.6078 0.035 Uiso 1 1 calc GR
H41C H 0.2267 0.5913 0.6321 0.035 Uiso 1 1 calc GR
C42 C 0.5089(2) 0.68830(12) 0.60624(13) 0.0114(6) Uani 1 1 d .
C43 C 0.4325(2) 0.73162(13) 0.59534(14) 0.0129(6) Uani 1 1 d .
C44 C 0.3631(3) 0.74024(12) 0.53074(14) 0.0141(6) Uani 1 1 d .
H44 H 0.3139 0.7691 0.5241 0.017 Uiso 1 1 calc R
C45 C 0.3657(2) 0.70672(13) 0.47594(14) 0.0143(6) Uani 1 1 d .
C46 C 0.4428(2) 0.66585(12) 0.48663(14) 0.0134(6) Uani 1 1 d .
H46 H 0.4461 0.6436 0.4504 0.016 Uiso 1 1 calc R
C47 C 0.5164(2) 0.65644(12) 0.55004(14) 0.0121(6) Uani 1 1 d .
C48 C 0.4267(2) 0.77162(13) 0.65130(14) 0.0138(6) Uani 1 1 d .
H48 H 0.4507 0.7527 0.6949 0.017 Uiso 1 1 calc R
C49 C 0.5075(3) 0.81805(13) 0.65134(15) 0.0177(6) Uani 1 1 d .
H49A H 0.5803 0.8037 0.6561 0.027 Uiso 1 1 calc GR
H49B H 0.5078 0.8419 0.6886 0.027 Uiso 1 1 calc GR
H49C H 0.4852 0.8376 0.6094 0.027 Uiso 1 1 calc GR
C50 C 0.3113(3) 0.79457(13) 0.64648(16) 0.0187(7) Uani 1 1 d .
H50A H 0.2914 0.8189 0.6086 0.028 Uiso 1 1 calc GR
H50B H 0.3112 0.8136 0.6876 0.028 Uiso 1 1 calc GR
H50C H 0.2588 0.7655 0.6402 0.028 Uiso 1 1 calc GR
C51 C 0.2824(3) 0.71581(14) 0.40817(15) 0.0195(7) Uani 1 1 d .
H51 H 0.2739 0.7549 0.4012 0.023 Uiso 1 1 calc R
C52 C 0.1711(3) 0.69325(18) 0.41110(18) 0.0322(9) Uani 1 1 d .
H52A H 0.1777 0.6552 0.4202 0.048 Uiso 1 1 calc GR
H52B H 0.1187 0.6993 0.3683 0.048 Uiso 1 1 calc GR
H52C H 0.1464 0.7111 0.4466 0.048 Uiso 1 1 calc GR
C53 C 0.3163(3) 0.69215(16) 0.34698(15) 0.0271(8) Uani 1 1 d .
H53A H 0.3887 0.7049 0.3468 0.041 Uiso 1 1 calc GR
H53B H 0.2647 0.7033 0.3059 0.041 Uiso 1 1 calc GR
H53C H 0.3170 0.6534 0.3498 0.041 Uiso 1 1 calc GR
C54 C 0.6019(2) 0.61270(12) 0.55303(14) 0.0134(6) Uani 1 1 d .
H54 H 0.6468 0.6105 0.6000 0.016 Uiso 1 1 calc R
C55 C 0.5497(3) 0.55721(13) 0.53355(16) 0.0200(7) Uani 1 1 d .
H55A H 0.5050 0.5477 0.5639 0.030 Uiso 1 1 calc GR
H55B H 0.6067 0.5307 0.5368 0.030 Uiso 1 1 calc GR
H55C H 0.5046 0.5584 0.4878 0.030 Uiso 1 1 calc GR
C56 C 0.6789(3) 0.62709(14) 0.50754(15) 0.0188(7) Uani 1 1 d .
H56A H 0.6369 0.6295 0.4611 0.028 Uiso 1 1 calc GR
H56B H 0.7342 0.5995 0.5115 0.028 Uiso 1 1 calc GR
H56C H 0.7139 0.6612 0.5216 0.028 Uiso 1 1 calc GR
C57 C 0.7064(3) 0.78935(13) 0.80009(14) 0.0161(6) Uani 1 1 d .
H57 H 0.6431 0.7769 0.7694 0.019 Uiso 1 1 calc R
C58 C 0.7098(3) 0.84328(13) 0.81832(15) 0.0169(6) Uani 1 1 d .
H58 H 0.6510 0.8660 0.7990 0.020 Uiso 1 1 calc R
C59 C 0.8024(3) 0.86382(13) 0.86623(15) 0.0163(6) Uani 1 1 d .
C60 C 0.8875(3) 0.82633(13) 0.89173(15) 0.0171(6) Uani 1 1 d .
H60 H 0.9506 0.8372 0.9239 0.021 Uiso 1 1 calc R
C61 C 0.8772(3) 0.77388(13) 0.86906(14) 0.0154(6) Uani 1 1 d .
H61 H 0.9359 0.7506 0.8862 0.018 Uiso 1 1 calc R
C62 C 0.7200(3) 0.95418(14) 0.86012(17) 0.0259(8) Uani 1 1 d .
H62A H 0.7012 0.9533 0.8114 0.039 Uiso 1 1 calc GR
H62B H 0.7431 0.9900 0.8755 0.039 Uiso 1 1 calc GR
H62C H 0.6568 0.9442 0.8761 0.039 Uiso 1 1 calc GR
C63 C 0.9021(3) 0.93402(14) 0.94079(16) 0.0237(7) Uani 1 1 d .
H63A H 0.9049 0.9131 0.9809 0.035 Uiso 1 1 calc GR
H63B H 0.8931 0.9715 0.9502 0.035 Uiso 1 1 calc GR
H63C H 0.9695 0.9292 0.9271 0.035 Uiso 1 1 calc GR
N1 N 0.7884(2) 0.75340(11) 0.82365(12) 0.0159(5) Uani 1 1 d .
N2 N 0.8097(2) 0.91622(11) 0.88661(13) 0.0196(6) Uani 1 1 d .
P1 P 0.59247(6) 0.58694(3) 0.71501(4) 0.01114(14) Uani 1 1 d .
P2 P 0.58876(6) 0.67293(3) 0.69441(3) 0.01073(14) Uani 1 1 d .
Th1 Th 0.77895(2) 0.64997(2) 0.79481(2) 0.00933(3) Uani 1 1 d .

loop_
_atom_site_aniso_label
_atom_site_aniso_U_11
_atom_site_aniso_U_22
_atom_site_aniso_U_33
_atom_site_aniso_U_23
_atom_site_aniso_U_13
_atom_site_aniso_U_12
C1 0.0114(14) 0.0167(16) 0.0163(14) 0.0003(12) 0.0071(12) -0.0004(12)
C2 0.0118(14) 0.0184(16) 0.0124(13) -0.0010(12) 0.0045(11) -0.0001(12)
C3 0.0097(14) 0.0200(17) 0.0125(13) 0.0026(12) 0.0030(11) -0.0012(12)
C4 0.0134(15) 0.0164(16) 0.0114(13) -0.0005(11) 0.0042(11) -0.0027(12)
C5 0.0131(15) 0.0173(16) 0.0126(13) 0.0014(12) 0.0045(11) 0.0025(12)
C6 0.0172(16) 0.0149(16) 0.0180(14) -0.0014(12) 0.0065(12) 0.0045(13)
C7 0.0195(16) 0.0158(16) 0.0215(15) -0.0001(13) 0.0063(13) 0.0019(13)
C8 0.0233(18) 0.0217(18) 0.0282(17) -0.0054(14) 0.0137(14) 0.0022(14)
C9 0.0203(17) 0.0160(17) 0.0232(15) -0.0072(13) 0.0060(13) 0.0002(13)
C10 0.0167(15) 0.0137(16) 0.0149(13) 0.0025(12) 0.0038(12) -0.0037(12)
C11 0.0252(18) 0.0229(18) 0.0197(15) 0.0055(13) 0.0103(13) 0.0014(15)
C12 0.0216(17) 0.0207(17) 0.0171(14) 0.0056(13) 0.0040(13) 0.0024(14)
C13 0.0295(19) 0.0206(18) 0.0175(15) 0.0040(13) 0.0018(14) -0.0072(15)
C14 0.0169(15) 0.0140(15) 0.0087(12) 0.0025(11) 0.0023(11) 0.0017(12)
C15 0.0170(15) 0.0120(15) 0.0110(13) 0.0005(11) 0.0019(11) 0.0011(12)
C16 0.0137(15) 0.0165(16) 0.0089(12) -0.0002(11) 0.0018(11) 0.0025(12)
C17 0.0132(15) 0.0173(16) 0.0099(12) 0.0003(11) 0.0029(11) -0.0021(12)
C18 0.0159(15) 0.0156(16) 0.0110(13) 0.0006(12) 0.0044(11) 0.0024(13)
C19 0.0162(16) 0.0178(16) 0.0118(13) -0.0003(12) 0.0005(12) 0.0019(13)
C20 0.0217(17) 0.0210(18) 0.0189(15) 0.0022(13) 0.0017(13) 0.0095(14)
C21 0.0206(17) 0.0253(19) 0.0135(14) 0.0006(13) 0.0005(12) 0.0027(14)
C22 0.0161(16) 0.027(2) 0.0221(16) 0.0017(14) -0.0029(13) -0.0045(14)
C23 0.0158(15) 0.0187(17) 0.0098(13) 0.0012(12) 0.0033(12) 0.0062(13)
C24 0.034(2) 0.037(2) 0.0302(18) 0.0153(17) 0.0208(17) 0.0167(18)
C25 0.0234(18) 0.0242(19) 0.0227(16) -0.0084(14) 0.0034(14) 0.0063(15)
C26 0.0188(17) 0.029(2) 0.0200(15) -0.0066(14) 0.0038(13) 0.0081(15)
C27 0.0128(14) 0.0104(14) 0.0098(12) -0.0009(11) 0.0005(11) -0.0001(11)
C28 0.0146(15) 0.0107(15) 0.0112(12) -0.0017(11) 0.0017(11) -0.0009(12)
C29 0.0168(15) 0.0127(15) 0.0145(13) 0.0027(12) 0.0026(12) 0.0015(12)
C30 0.0135(15) 0.0145(15) 0.0147(13) -0.0007(12) 0.0031(12) -0.0007(12)
C31 0.0113(14) 0.0152(16) 0.0168(13) -0.0021(12) 0.0017(11) 0.0027(12)
C32 0.0149(15) 0.0119(15) 0.0132(13) -0.0001(11) 0.0025(11) 0.0003(12)
C33 0.0136(15) 0.0110(15) 0.0199(14) 0.0004(12) 0.0048(12) 0.0008(12)
C34 0.0161(16) 0.0142(16) 0.0268(16) 0.0049(13) 0.0031(13) -0.0005(13)
C35 0.0230(17) 0.0193(18) 0.0268(16) -0.0034(14) 0.0098(14) 0.0008(14)
C36 0.0202(17) 0.0164(17) 0.0275(16) 0.0074(13) 0.0135(14) 0.0039(13)
C37 0.035(2) 0.035(2) 0.0263(18) 0.0115(16) 0.0184(16) 0.0083(18)
C38 0.028(2) 0.0236(19) 0.043(2) 0.0061(16) 0.0201(17) -0.0061(16)
C39 0.0121(15) 0.0132(15) 0.0208(15) 0.0061(12) 0.0049(12) 0.0025(12)
C40 0.0186(17) 0.0197(18) 0.0356(18) 0.0096(15) 0.0104(15) 0.0062(14)
C41 0.0194(17) 0.0246(19) 0.0224(16) 0.0087(14) -0.0013(13) 0.0010(14)
C42 0.0144(15) 0.0102(14) 0.0095(12) -0.0009(11) 0.0028(11) -0.0017(12)
C43 0.0144(15) 0.0126(15) 0.0120(13) -0.0017(11) 0.0037(11) -0.0033(12)
C44 0.0167(15) 0.0103(15) 0.0157(14) 0.0016(12) 0.0048(12) 0.0029(12)
C45 0.0139(15) 0.0171(16) 0.0112(13) 0.0022(12) 0.0020(11) -0.0016(12)
C46 0.0153(15) 0.0117(15) 0.0132(13) -0.0019(11) 0.0038(12) -0.0009(12)
C47 0.0152(15) 0.0081(14) 0.0139(13) 0.0002(11) 0.0052(12) -0.0021(12)
C48 0.0149(15) 0.0152(16) 0.0093(12) 0.0000(11) -0.0004(11) 0.0022(12)
C49 0.0196(16) 0.0149(16) 0.0165(14) -0.0039(12) 0.0008(12) 0.0009(13)
C50 0.0192(17) 0.0177(17) 0.0200(15) 0.0017(13) 0.0065(13) 0.0040(13)
C51 0.0198(17) 0.0234(18) 0.0125(14) -0.0022(13) -0.0013(12) 0.0031(14)
C52 0.0182(18) 0.052(3) 0.0241(17) -0.0006(17) 0.0012(14) -0.0013(17)
C53 0.0261(19) 0.039(2) 0.0137(14) -0.0031(15) -0.0004(13) 0.0024(17)
C54 0.0159(15) 0.0117(15) 0.0119(13) -0.0018(11) 0.0024(11) -0.0007(12)
C55 0.0196(17) 0.0134(17) 0.0240(15) -0.0023(13) 0.0000(13) 0.0002(13)
C56 0.0195(16) 0.0223(17) 0.0159(14) 0.0009(13) 0.0070(13) 0.0040(14)
C57 0.0178(16) 0.0171(16) 0.0126(13) -0.0006(12) 0.0022(12) -0.0020(13)
C58 0.0216(17) 0.0125(16) 0.0157(14) 0.0004(12) 0.0027(12) 0.0000(13)
C59 0.0225(17) 0.0145(16) 0.0138(13) -0.0017(12) 0.0083(12) -0.0016(13)
C60 0.0155(16) 0.0191(17) 0.0167(14) -0.0007(12) 0.0039(12) -0.0014(13)
C61 0.0134(15) 0.0160(16) 0.0162(14) 0.0028(12) 0.0026(12) 0.0005(13)
C62 0.039(2) 0.0146(17) 0.0242(16) 0.0002(14) 0.0089(15) 0.0024(16)
C63 0.0286(19) 0.0164(17) 0.0251(16) -0.0054(13) 0.0052(14) -0.0088(14)
N1 0.0168(13) 0.0159(14) 0.0145(11) -0.0009(10) 0.0031(10) 0.0022(11)
N2 0.0264(15) 0.0124(14) 0.0201(13) -0.0034(11) 0.0060(11) -0.0040(12)
P1 0.0115(3) 0.0093(4) 0.0130(3) 0.0010(3) 0.0037(3) 0.0000(3)
P2 0.0119(4) 0.0100(4) 0.0096(3) 0.0002(3) 0.0013(3) 0.0000(3)
Th1 0.01038(5) 0.00885(5) 0.00859(5) -0.00011(4) 0.00207(3) 0.00024(4)

loop_
_atom_type_symbol
_atom_type_description
_atom_type_scat_dispersion_real
_atom_type_scat_dispersion_imag
_atom_type_scat_source
C C 0.0181 0.0091 'International Tables Vol C Tables 4.2.6.8 and 6.1.1.4'
H H 0.0000 0.0000 'International Tables Vol C Tables 4.2.6.8 and 6.1.1.4'
N N 0.0311 0.0180 'International Tables Vol C Tables 4.2.6.8 and 6.1.1.4'
P P 0.2955 0.4335 'International Tables Vol C Tables 4.2.6.8 and 6.1.1.4'
Th Th -4.1491 12.3296 'International Tables Vol C Tables 4.2.6.8 and 6.1.1.4'

loop_
_geom_angle_atom_site_label_1
_geom_angle_atom_site_label_2
_geom_angle_atom_site_label_3
_geom_angle
C2 C1 C5 105.7(3)
C2 C1 C6 126.6(3)
C2 C1 Th1 77.23(17)
C5 C1 C6 125.9(3)
C5 C1 Th1 71.06(16)
C6 C1 Th1 128.58(19)
C1 C2 H2 124.8
C1 C2 Th1 74.30(16)
C3 C2 C1 110.3(3)
C3 C2 H2 124.8
C3 C2 Th1 76.30(16)
Th1 C2 H2 116.4
C2 C3 C4 106.4(3)
C2 C3 C10 125.7(3)
C2 C3 Th1 75.54(16)
C4 C3 C10 126.8(3)
C4 C3 Th1 70.79(16)
C10 C3 Th1 128.1(2)
C3 C4 H4 125.8
C3 C4 Th1 80.48(17)
C5 C4 C3 108.4(3)
C5 C4 H4 125.8
C5 C4 Th1 73.90(17)
Th1 C4 H4 112.2
C1 C5 H5 125.4
C1 C5 Th1 79.73(17)
C4 C5 C1 109.2(3)
C4 C5 H5 125.4
C4 C5 Th1 76.61(17)
Th1 C5 H5 110.7
C1 C6 C7 111.8(2)
C1 C6 C8 107.0(3)
C1 C6 C9 111.8(3)
C7 C6 C8 108.2(3)
C7 C6 C9 109.5(3)
C8 C6 C9 108.4(2)
C6 C7 H7A 109.5
C6 C7 H7B 109.5
C6 C7 H7C 109.5
H7A C7 H7B 109.5
H7A C7 H7C 109.5
H7B C7 H7C 109.5
C6 C8 H8A 109.5
C6 C8 H8B 109.5
C6 C8 H8C 109.5
H8A C8 H8B 109.5
H8A C8 H8C 109.5
H8B C8 H8C 109.5
C6 C9 H9A 109.5
C6 C9 H9B 109.5
C6 C9 H9C 109.5
H9A C9 H9B 109.5
H9A C9 H9C 109.5
H9B C9 H9C 109.5
C3 C10 C11 107.4(3)
C3 C10 C12 111.9(3)
C3 C10 C13 111.5(2)
C12 C10 C11 108.7(2)
C12 C10 C13 108.8(3)
C13 C10 C11 108.5(3)
C10 C11 H11A 109.5
C10 C11 H11B 109.5
C10 C11 H11C 109.5
H11A C11 H11B 109.5
H11A C11 H11C 109.5
H11B C11 H11C 109.5
C10 C12 H12A 109.5
C10 C12 H12B 109.5
C10 C12 H12C 109.5
H12A C12 H12B 109.5
H12A C12 H12C 109.5
H12B C12 H12C 109.5
C10 C13 H13A 109.5
C10 C13 H13B 109.5
C10 C13 H13C 109.5
H13A C13 H13B 109.5
H13A C13 H13C 109.5
H13B C13 H13C 109.5
C15 C14 C19 123.1(3)
C15 C14 Th1 74.03(16)
C18 C14 C15 106.6(3)
C18 C14 C19 127.9(3)
C18 C14 Th1 70.24(16)
C19 C14 Th1 134.72(19)
C14 C15 H15 125.2
C14 C15 C16 109.6(3)
C14 C15 Th1 78.02(16)
C16 C15 H15 125.2
C16 C15 Th1 72.73(16)
Th1 C15 H15 115.9
C15 C16 C23 126.0(3)
C15 C16 Th1 78.67(16)
C17 C16 C15 106.6(3)
C17 C16 C23 126.2(3)
C17 C16 Th1 72.22(16)
C23 C16 Th1 124.63(18)
C16 C17 H17 125.8
C16 C17 C18 108.4(3)
C16 C17 Th1 78.60(17)
C18 C17 H17 125.8
C18 C17 Th1 77.64(16)
Th1 C17 H17 110.6
C14 C18 C17 108.7(3)
C14 C18 H18 125.7
C14 C18 Th1 81.73(17)
C17 C18 H18 125.7
C17 C18 Th1 72.75(16)
Th1 C18 H18 112.2
C14 C19 C20 113.0(3)
C14 C19 C21 105.8(2)
C14 C19 C22 112.8(3)
C20 C19 C21 107.0(3)
C22 C19 C20 109.3(3)
C22 C19 C21 108.6(3)
C19 C20 H20A 109.5
C19 C20 H20B 109.5
C19 C20 H20C 109.5
H20A C20 H20B 109.5
H20A C20 H20C 109.5
H20B C20 H20C 109.5
C19 C21 H21A 109.5
C19 C21 H21B 109.5
C19 C21 H21C 109.5
H21A C21 H21B 109.5
H21A C21 H21C 109.5
H21B C21 H21C 109.5
C19 C22 H22A 109.5
C19 C22 H22B 109.5
C19 C22 H22C 109.5
H22A C22 H22B 109.5
H22A C22 H22C 109.5
H22B C22 H22C 109.5
C16 C23 C24 107.4(3)
C16 C23 C25 111.4(3)
C16 C23 C26 112.3(2)
C25 C23 C24 108.2(3)
C25 C23 C26 109.0(3)
C26 C23 C24 108.4(3)
C23 C24 H24A 109.5
C23 C24 H24B 109.5
C23 C24 H24C 109.5
H24A C24 H24B 109.5
H24A C24 H24C 109.5
H24B C24 H24C 109.5
C23 C25 H25A 109.5
C23 C25 H25B 109.5
C23 C25 H25C 109.5
H25A C25 H25B 109.5
H25A C25 H25C 109.5
H25B C25 H25C 109.5
C23 C26 H26A 109.5
C23 C26 H26B 109.5
C23 C26 H26C 109.5
H26A C26 H26B 109.5
H26A C26 H26C 109.5
H26B C26 H26C 109.5
C28 C27 P1 115.2(2)
C32 C27 C28 117.2(3)
C32 C27 P1 127.5(2)
C27 C28 C33 121.2(3)
C29 C28 C27 120.7(3)
C29 C28 C33 118.0(3)
C28 C29 H29 119.0
C28 C29 C30 122.0(3)
C30 C29 H29 119.0
C29 C30 C36 121.4(3)
C31 C30 C29 117.0(3)
C31 C30 C36 121.6(3)
C30 C31 H31 118.2
C30 C31 C32 123.6(3)
C32 C31 H31 118.2
C27 C32 C39 122.0(3)
C31 C32 C27 119.3(3)
C31 C32 C39 118.6(3)
C28 C33 H33 107.3
C28 C33 C34 114.4(2)
C28 C33 C35 109.7(2)
C34 C33 H33 107.3
C34 C33 C35 110.6(3)
C35 C33 H33 107.3
C33 C34 H34A 109.5
C33 C34 H34B 109.5
C33 C34 H34C 109.5
H34A C34 H34B 109.5
H34A C34 H34C 109.5
H34B C34 H34C 109.5
C33 C35 H35A 109.5
C33 C35 H35B 109.5
C33 C35 H35C 109.5
H35A C35 H35B 109.5
H35A C35 H35C 109.5
H35B C35 H35C 109.5
C30 C36 H36 107.5
C30 C36 C37 111.4(3)
C30 C36 C38 112.3(3)
C37 C36 H36 107.5
C37 C36 C38 110.5(3)
C38 C36 H36 107.5
C36 C37 H37A 109.5
C36 C37 H37B 109.5
C36 C37 H37C 109.5
H37A C37 H37B 109.5
H37A C37 H37C 109.5
H37B C37 H37C 109.5
C36 C38 H38A 109.5
C36 C38 H38B 109.5
C36 C38 H38C 109.5
H38A C38 H38B 109.5
H38A C38 H38C 109.5
H38B C38 H38C 109.5
C32 C39 H39 107.6
C32 C39 C40 114.0(3)
C32 C39 C41 109.7(3)
C40 C39 H39 107.6
C40 C39 C41 110.1(3)
C41 C39 H39 107.6
C39 C40 H40A 109.5
C39 C40 H40B 109.5
C39 C40 H40C 109.5
H40A C40 H40B 109.5
H40A C40 H40C 109.5
H40B C40 H40C 109.5
C39 C41 H41A 109.5
C39 C41 H41B 109.5
C39 C41 H41C 109.5
H41A C41 H41B 109.5
H41A C41 H41C 109.5
H41B C41 H41C 109.5
C43 C42 P2 119.0(2)
C47 C42 C43 118.4(3)
C47 C42 P2 122.5(2)
C42 C43 C48 122.1(3)
C44 C43 C42 119.9(3)
C44 C43 C48 117.9(3)
C43 C44 H44 119.1
C45 C44 C43 121.7(3)
C45 C44 H44 119.1
C44 C45 C51 119.1(3)
C46 C45 C44 117.8(3)
C46 C45 C51 123.1(3)
C45 C46 H46 118.7
C45 C46 C47 122.7(3)
C47 C46 H46 118.7
C42 C47 C54 123.9(3)
C46 C47 C42 119.3(3)
C46 C47 C54 116.8(3)
C43 C48 H48 107.7
C43 C48 C49 109.4(2)
C43 C48 C50 114.5(2)
C49 C48 H48 107.7
C49 C48 C50 109.6(3)
C50 C48 H48 107.7
C48 C49 H49A 109.5
C48 C49 H49B 109.5
C48 C49 H49C 109.5
H49A C49 H49B 109.5
H49A C49 H49C 109.5
H49B C49 H49C 109.5
C48 C50 H50A 109.5
C48 C50 H50B 109.5
C48 C50 H50C 109.5
H50A C50 H50B 109.5
H50A C50 H50C 109.5
H50B C50 H50C 109.5
C45 C51 H51 107.6
C45 C51 C53 114.4(3)
C52 C51 C45 109.8(3)
C52 C51 H51 107.6
C52 C51 C53 109.7(3)
C53 C51 H51 107.6
C51 C52 H52A 109.5
C51 C52 H52B 109.5
C51 C52 H52C 109.5
H52A C52 H52B 109.5
H52A C52 H52C 109.5
H52B C52 H52C 109.5
C51 C53 H53A 109.5
C51 C53 H53B 109.5
C51 C53 H53C 109.5
H53A C53 H53B 109.5
H53A C53 H53C 109.5
H53B C53 H53C 109.5
C47 C54 H54 107.8
C47 C54 C55 112.3(3)
C47 C54 C56 110.8(2)
C55 C54 H54 107.8
C55 C54 C56 110.1(3)
C56 C54 H54 107.8
C54 C55 H55A 109.5
C54 C55 H55B 109.5
C54 C55 H55C 109.5
H55A C55 H55B 109.5
H55A C55 H55C 109.5
H55B C55 H55C 109.5
C54 C56 H56A 109.5
C54 C56 H56B 109.5
C54 C56 H56C 109.5
H56A C56 H56B 109.5
H56A C56 H56C 109.5
H56B C56 H56C 109.5
C58 C57 H57 117.6
N1 C57 H57 117.6
N1 C57 C58 124.8(3)
C57 C58 H58 120.1
C57 C58 C59 119.9(3)
C59 C58 H58 120.1
C58 C59 C60 115.6(3)
N2 C59 C58 122.5(3)
N2 C59 C60 121.9(3)
C59 C60 H60 120.0
C61 C60 C59 120.0(3)
C61 C60 H60 120.0
C60 C61 H61 117.5
N1 C61 C60 125.1(3)
N1 C61 H61 117.5
H62A C62 H62B 109.5
H62A C62 H62C 109.5
H62B C62 H62C 109.5
N2 C62 H62A 109.5
N2 C62 H62B 109.5
N2 C62 H62C 109.5
H63A C63 H63B 109.5
H63A C63 H63C 109.5
H63B C63 H63C 109.5
N2 C63 H63A 109.5
N2 C63 H63B 109.5
N2 C63 H63C 109.5
C57 N1 C61 114.6(3)
C57 N1 Th1 125.1(2)
C61 N1 Th1 120.1(2)
C59 N2 C62 121.0(3)
C59 N2 C63 120.1(3)
C63 N2 C62 118.6(3)
C27 P1 P2 116.73(10)
C27 P1 Th1 119.52(9)
P2 P1 Th1 63.94(3)
C42 P2 P1 111.55(10)
C42 P2 Th1 154.74(10)
P1 P2 Th1 71.60(3)
C1 Th1 C2 28.47(8)
C1 Th1 C3 47.46(9)
C1 Th1 C15 124.78(8)
C1 Th1 P1 87.55(6)
C2 Th1 C3 28.16(8)
C2 Th1 C15 145.53(9)
C2 Th1 P1 85.69(6)
C3 Th1 P1 110.23(6)
C4 Th1 C1 48.16(9)
C4 Th1 C2 46.92(8)
C4 Th1 C3 28.72(8)
C4 Th1 C15 100.66(9)
C4 Th1 C16 129.25(8)
C4 Th1 C18 104.97(9)
C4 Th1 P1 132.04(6)
C5 Th1 C1 29.21(8)
C5 Th1 C2 47.08(8)
C5 Th1 C3 47.70(9)
C5 Th1 C4 29.49(9)
C5 Th1 C15 99.48(8)
C5 Th1 C16 123.54(8)
C5 Th1 C17 112.25(9)
C5 Th1 C18 82.87(9)
C5 Th1 P1 115.36(7)
C5 Th1 P2 130.91(6)
C15 Th1 C3 126.68(9)
C15 Th1 P1 122.69(6)
C16 Th1 C1 140.62(9)
C16 Th1 C2 169.06(9)
C16 Th1 C3 153.92(9)
C16 Th1 C15 28.60(8)
C16 Th1 P1 95.67(6)
C17 Th1 C1 116.57(9)
C17 Th1 C2 142.49(9)
C17 Th1 C3 159.94(9)
C17 Th1 C4 133.65(9)
C17 Th1 C15 47.15(9)
C17 Th1 C16 29.18(9)
C17 Th1 C18 29.61(8)
C17 Th1 P1 77.11(6)
C17 Th1 P2 105.01(6)
C18 Th1 C1 92.70(9)
C18 Th1 C2 121.15(9)
C18 Th1 C3 130.40(9)
C18 Th1 C15 46.58(9)
C18 Th1 C16 48.01(9)
C18 Th1 P1 92.66(6)
N1 Th1 C1 127.01(8)
N1 Th1 C2 107.60(8)
N1 Th1 C3 81.28(8)
N1 Th1 C4 81.09(9)
N1 Th1 C5 108.71(9)
N1 Th1 C15 71.41(8)
N1 Th1 C16 80.00(8)
N1 Th1 C17 109.17(8)
N1 Th1 C18 117.94(8)
N1 Th1 P1 128.84(6)
N1 Th1 P2 86.96(6)
P2 Th1 C1 104.89(6)
P2 Th1 C2 83.99(6)
P2 Th1 C3 92.34(6)
P2 Th1 C4 120.88(6)
P2 Th1 C15 129.48(6)
P2 Th1 C16 104.60(6)
P2 Th1 C18 131.10(6)
P2 Th1 P1 44.46(2)

loop_
_geom_bond_atom_site_label_1
_geom_bond_atom_site_label_2
_geom_bond_distance
C1 C2 1.420(4)
C1 C5 1.423(4)
C1 C6 1.521(4)
C1 Th1 2.868(3)
C2 H2 0.9300
C2 C3 1.416(4)
C2 Th1 2.906(3)
C3 C4 1.421(4)
C3 C10 1.525(4)
C3 Th1 2.916(3)
C4 H4 0.9300
C4 C5 1.413(4)
C4 Th1 2.792(3)
C5 H5 0.9300
C5 Th1 2.757(3)
C6 C7 1.527(4)
C6 C8 1.534(4)
C6 C9 1.534(4)
C7 H7A 0.9600
C7 H7B 0.9600
C7 H7C 0.9600
C8 H8A 0.9600
C8 H8B 0.9600
C8 H8C 0.9600
C9 H9A 0.9600
C9 H9B 0.9600
C9 H9C 0.9600
C10 C11 1.548(4)
C10 C12 1.531(4)
C10 C13 1.532(4)
C11 H11A 0.9600
C11 H11B 0.9600
C11 H11C 0.9600
C12 H12A 0.9600
C12 H12B 0.9600
C12 H12C 0.9600
C13 H13A 0.9600
C13 H13B 0.9600
C13 H13C 0.9600
C14 C15 1.421(4)
C14 C18 1.408(4)
C14 C19 1.530(4)
C14 Th1 2.965(3)
C15 H15 0.9300
C15 C16 1.423(4)
C15 Th1 2.914(3)
C16 C17 1.412(4)
C16 C23 1.524(4)
C16 Th1 2.838(3)
C17 H17 0.9300
C17 C18 1.427(4)
C17 Th1 2.757(3)
C18 H18 0.9300
C18 Th1 2.820(3)
C19 C20 1.535(4)
C19 C21 1.551(4)
C19 C22 1.534(5)
C20 H20A 0.9600
C20 H20B 0.9600
C20 H20C 0.9600
C21 H21A 0.9600
C21 H21B 0.9600
C21 H21C 0.9600
C22 H22A 0.9600
C22 H22B 0.9600
C22 H22C 0.9600
C23 C24 1.533(4)
C23 C25 1.527(4)
C23 C26 1.527(4)
C24 H24A 0.9600
C24 H24B 0.9600
C24 H24C 0.9600
C25 H25A 0.9600
C25 H25B 0.9600
C25 H25C 0.9600
C26 H26A 0.9600
C26 H26B 0.9600
C26 H26C 0.9600
C27 C28 1.428(4)
C27 C32 1.423(4)
C27 P1 1.871(3)
C28 C29 1.393(4)
C28 C33 1.523(4)
C29 H29 0.9300
C29 C30 1.394(4)
C30 C31 1.385(4)
C30 C36 1.511(4)
C31 H31 0.9300
C31 C32 1.396(4)
C32 C39 1.521(4)
C33 H33 0.9800
C33 C34 1.529(4)
C33 C35 1.537(4)
C34 H34A 0.9600
C34 H34B 0.9600
C34 H34C 0.9600
C35 H35A 0.9600
C35 H35B 0.9600
C35 H35C 0.9600
C36 H36 0.9800
C36 C37 1.533(5)
C36 C38 1.534(5)
C37 H37A 0.9600
C37 H37B 0.9600
C37 H37C 0.9600
C38 H38A 0.9600
C38 H38B 0.9600
C38 H38C 0.9600
C39 H39 0.9800
C39 C40 1.530(4)
C39 C41 1.537(4)
C40 H40A 0.9600
C40 H40B 0.9600
C40 H40C 0.9600
C41 H41A 0.9600
C41 H41B 0.9600
C41 H41C 0.9600
C42 C43 1.416(4)
C42 C47 1.411(4)
C42 P2 1.859(3)
C43 C44 1.397(4)
C43 C48 1.523(4)
C44 H44 0.9300
C44 C45 1.396(4)
C45 C46 1.376(4)
C45 C51 1.522(4)
C46 H46 0.9300
C46 C47 1.403(4)
C47 C54 1.512(4)
C48 H48 0.9800
C48 C49 1.531(4)
C48 C50 1.533(4)
C49 H49A 0.9600
C49 H49B 0.9600
C49 H49C 0.9600
C50 H50A 0.9600
C50 H50B 0.9600
C50 H50C 0.9600
C51 H51 0.9800
C51 C52 1.516(5)
C51 C53 1.529(4)
C52 H52A 0.9600
C52 H52B 0.9600
C52 H52C 0.9600
C53 H53A 0.9600
C53 H53B 0.9600
C53 H53C 0.9600
C54 H54 0.9800
C54 C55 1.529(4)
C54 C56 1.537(4)
C55 H55A 0.9600
C55 H55B 0.9600
C55 H55C 0.9600
C56 H56A 0.9600
C56 H56B 0.9600
C56 H56C 0.9600
C57 H57 0.9300
C57 C58 1.382(4)
C57 N1 1.352(4)
C58 H58 0.9300
C58 C59 1.409(4)
C59 C60 1.410(4)
C59 N2 1.357(4)
C60 H60 0.9300
C60 C61 1.372(4)
C61 H61 0.9300
C61 N1 1.353(4)
C62 H62A 0.9600
C62 H62B 0.9600
C62 H62C 0.9600
C62 N2 1.459(4)
C63 H63A 0.9600
C63 H63B 0.9600
C63 H63C 0.9600
C63 N2 1.451(4)
N1 Th1 2.620(3)
P1 P2 2.1659(11)
P1 Th1 2.9344(7)
P2 Th1 2.7780(7)

loop_
_geom_torsion_atom_site_label_1
_geom_torsion_atom_site_label_2
_geom_torsion_atom_site_label_3
_geom_torsion_atom_site_label_4
_geom_torsion
C1 C2 C3 C4 -2.7(3)
C1 C2 C3 C10 165.9(3)
C1 C2 C3 Th1 -67.2(2)
C2 C1 C5 C4 -1.6(3)
C2 C1 C5 Th1 70.2(2)
C2 C1 C6 C7 -153.7(3)
C2 C1 C6 C8 87.9(4)
C2 C1 C6 C9 -30.6(4)
C2 C3 C4 C5 1.6(3)
C2 C3 C4 Th1 -67.8(2)
C2 C3 C10 C11 -52.2(4)
C2 C3 C10 C12 67.0(4)
C2 C3 C10 C13 -170.9(3)
C3 C4 C5 C1 0.0(3)
C3 C4 C5 Th1 -73.9(2)
C4 C3 C10 C11 114.1(3)
C4 C3 C10 C12 -126.7(3)
C4 C3 C10 C13 -4.6(4)
C5 C1 C2 C3 2.7(3)
C5 C1 C2 Th1 -65.83(19)
C5 C1 C6 C7 43.9(4)
C5 C1 C6 C8 -74.5(4)
C5 C1 C6 C9 167.0(3)
C6 C1 C2 C3 -162.6(3)
C6 C1 C2 Th1 128.9(3)
C6 C1 C5 C4 163.8(3)
C6 C1 C5 Th1 -124.4(3)
C10 C3 C4 C5 -166.9(3)
C10 C3 C4 Th1 123.8(3)
C14 C15 C16 C17 -2.7(3)
C14 C15 C16 C23 165.1(3)
C14 C15 C16 Th1 -70.1(2)
C15 C14 C18 C17 -2.9(3)
C15 C14 C18 Th1 65.6(2)
C15 C14 C19 C20 -178.9(3)
C15 C14 C19 C21 64.3(4)
C15 C14 C19 C22 -54.3(4)
C15 C16 C17 C18 0.8(3)
C15 C16 C17 Th1 -71.9(2)
C15 C16 C23 C24 -103.8(4)
C15 C16 C23 C25 14.6(4)
C15 C16 C23 C26 137.2(3)
C16 C17 C18 C14 1.3(3)
C16 C17 C18 Th1 -73.4(2)
C17 C16 C23 C24 61.7(4)
C17 C16 C23 C25 -179.9(3)
C17 C16 C23 C26 -57.3(4)
C18 C14 C15 C16 3.5(3)
C18 C14 C15 Th1 -63.10(19)
C18 C14 C19 C20 21.2(4)
C18 C14 C19 C21 -95.6(3)
C18 C14 C19 C22 145.9(3)
C19 C14 C15 C16 -160.0(3)
C19 C14 C15 Th1 133.4(3)
C19 C14 C18 C17 159.6(3)
C19 C14 C18 Th1 -131.9(3)
C23 C16 C17 C18 -167.0(3)
C23 C16 C17 Th1 120.3(3)
C27 C28 C29 C30 0.0(4)
C27 C28 C33 C34 146.4(3)
C27 C28 C33 C35 -88.6(3)
C27 C32 C39 C40 -154.9(3)
C27 C32 C39 C41 81.1(3)
C28 C27 C32 C31 5.3(4)
C28 C27 C32 C39 -172.3(3)
C28 C27 P1 P2 -157.68(18)
C28 C27 P1 Th1 -83.9(2)
C28 C29 C30 C31 2.2(4)
C28 C29 C30 C36 -176.7(3)
C29 C28 C33 C34 -35.0(4)
C29 C28 C33 C35 90.0(3)
C29 C30 C31 C32 -0.6(4)
C29 C30 C36 C37 66.0(4)
C29 C30 C36 C38 -58.5(4)
C30 C31 C32 C27 -3.2(4)
C30 C31 C32 C39 174.4(3)
C31 C30 C36 C37 -112.8(3)
C31 C30 C36 C38 122.7(3)
C31 C32 C39 C40 27.5(4)
C31 C32 C39 C41 -96.5(3)
C32 C27 C28 C29 -3.8(4)
C32 C27 C28 C33 174.8(3)
C32 C27 P1 P2 27.3(3)
C32 C27 P1 Th1 101.0(2)
C33 C28 C29 C30 -178.6(3)
C36 C30 C31 C32 178.3(3)
C42 C43 C44 C45 0.7(5)
C42 C43 C48 C49 87.9(3)
C42 C43 C48 C50 -148.7(3)
C42 C47 C54 C55 120.4(3)
C42 C47 C54 C56 -116.0(3)
C43 C42 C47 C46 -4.9(4)
C43 C42 C47 C54 173.6(3)
C43 C42 P2 P1 135.1(2)
C43 C42 P2 Th1 -132.5(2)
C43 C44 C45 C46 -2.8(5)
C43 C44 C45 C51 175.6(3)
C44 C43 C48 C49 -89.0(3)
C44 C43 C48 C50 34.3(4)
C44 C45 C46 C47 1.0(5)
C44 C45 C51 C52 -77.1(4)
C44 C45 C51 C53 159.1(3)
C45 C46 C47 C42 2.9(5)
C45 C46 C47 C54 -175.7(3)
C46 C45 C51 C52 101.2(4)
C46 C45 C51 C53 -22.6(5)
C46 C47 C54 C55 -61.1(3)
C46 C47 C54 C56 62.6(3)
C47 C42 C43 C44 3.2(4)
C47 C42 C43 C48 -173.7(3)
C47 C42 P2 P1 -41.0(3)
C47 C42 P2 Th1 51.4(4)
C48 C43 C44 C45 177.7(3)
C51 C45 C46 C47 -177.4(3)
C57 C58 C59 C60 0.9(4)
C57 C58 C59 N2 -179.3(3)
C58 C57 N1 C61 1.2(4)
C58 C57 N1 Th1 176.4(2)
C58 C59 C60 C61 0.7(4)
C58 C59 N2 C62 0.8(4)
C58 C59 N2 C63 174.1(3)
C59 C60 C61 N1 -1.6(5)
C60 C59 N2 C62 -179.3(3)
C60 C59 N2 C63 -6.0(4)
C60 C61 N1 C57 0.6(4)
C60 C61 N1 Th1 -174.9(2)
N1 C57 C58 C59 -1.9(5)
N2 C59 C60 C61 -179.2(3)
P1 C27 C28 C29 -179.4(2)
P1 C27 C28 C33 -0.8(3)
P1 C27 C32 C31 -179.7(2)
P1 C27 C32 C39 2.7(4)
P2 C42 C43 C44 -173.1(2)
P2 C42 C43 C48 10.0(4)
P2 C42 C47 C46 171.2(2)
P2 C42 C47 C54 -10.3(4)
Th1 C1 C2 C3 68.5(2)
Th1 C1 C5 C4 -71.8(2)
Th1 C1 C6 C7 -49.8(4)
Th1 C1 C6 C8 -168.1(2)
Th1 C1 C6 C9 73.3(3)
Th1 C2 C3 C4 64.5(2)
Th1 C2 C3 C10 -126.9(3)
Th1 C3 C4 C5 69.4(2)
Th1 C3 C10 C11 -152.1(2)
Th1 C3 C10 C12 -33.0(3)
Th1 C3 C10 C13 89.2(3)
Th1 C4 C5 C1 73.9(2)
Th1 C14 C15 C16 66.6(2)
Th1 C14 C18 C17 -68.56(19)
Th1 C14 C19 C20 -78.4(4)
Th1 C14 C19 C21 164.8(2)
Th1 C14 C19 C22 46.2(4)
Th1 C15 C16 C17 67.36(19)
Th1 C15 C16 C23 -124.8(3)
Th1 C16 C17 C18 72.72(19)
Th1 C16 C23 C24 154.3(2)
Th1 C16 C23 C25 -87.3(3)
Th1 C16 C23 C26 35.3(4)
Th1 C17 C18 C14 74.7(2)
